data_7012271
loop_
_publ_author_name
'Adams, Harry'
'Clunas, Scott'
'Fenton, David E.'
'Spey, Sharon E.'

_publ_section_title
;
 Dinuclear nickel(ii) complexes of reduced asymmetric compartmental
 ligandsIn memoriam Noel McAuliffe (1941--2002).
;
_journal_issue 4
_journal_name_full 'Dalton Transactions'
_journal_page_first 625
_journal_paper_doi 10.1039/b209437c
_journal_year 2003
_chemical_formula_sum 'C26 H43 F6 N4 Ni2 O7 P'
_chemical_formula_weight 786.03
_chemical_name_systematic
; 
? 
;
_space_group_IT_number 14
_symmetry_cell_setting monoclinic
_symmetry_space_group_name_Hall '-P 2ybc'
_symmetry_space_group_name_H-M 'P 1 21/c 1'
_atom_sites_solution_hydrogens geom
_atom_sites_solution_primary direct
_atom_sites_solution_secondary difmap
_audit_creation_method SHELXL-97
_cell_angle_alpha 90.00
_cell_angle_beta 103.915(4)
_cell_angle_gamma 90.00
_cell_formula_units_Z 4
_cell_length_a 11.771(2)
_cell_length_b 16.086(3)
_cell_length_c 17.687(3)
_cell_measurement_reflns_used 1696
_cell_measurement_temperature 150(2)
_cell_volume 3250.7(10)
_computing_cell_refinement 'Bruker SMART'
_computing_data_collection 'Bruker SMART'
_computing_data_reduction 'Bruker SHELXTL'
_computing_molecular_graphics 'Bruker SHELXTL'
_computing_publication_material 'Bruker SHELXTL'
_computing_structure_refinement 'SHELXL-97 (Sheldrick, 1997)'
_computing_structure_solution 'SHELXS-97 (Sheldrick, 1990)'
_diffrn_ambient_temperature 150(2)
_diffrn_measured_fraction_theta_full 0.959
_diffrn_measured_fraction_theta_max 0.959
_diffrn_measurement_device_type 'CCD area detector'
_diffrn_measurement_method 'phi and omega scans'
_diffrn_radiation_monochromator graphite
_diffrn_radiation_source 'fine-focus sealed tube'
_diffrn_radiation_type MoK\a
_diffrn_radiation_wavelength 0.71073
_diffrn_reflns_av_R_equivalents 0.1327
_diffrn_reflns_av_sigmaI/netI 0.2407
_diffrn_reflns_limit_h_max 8
_diffrn_reflns_limit_h_min -15
_diffrn_reflns_limit_k_max 21
_diffrn_reflns_limit_k_min -21
_diffrn_reflns_limit_l_max 23
_diffrn_reflns_limit_l_min -23
_diffrn_reflns_number 20456
_diffrn_reflns_theta_full 28.41
_diffrn_reflns_theta_max 28.41
_diffrn_reflns_theta_min 1.73
_exptl_absorpt_coefficient_mu 1.291
_exptl_absorpt_correction_T_max 0.7644
_exptl_absorpt_correction_T_min 0.7302
_exptl_absorpt_correction_type empirical
_exptl_crystal_colour green
_exptl_crystal_density_diffrn 1.606
_exptl_crystal_density_method 'not measured'
_exptl_crystal_description prism
_exptl_crystal_F_000 1632
_exptl_crystal_size_max 0.26
_exptl_crystal_size_mid 0.26
_exptl_crystal_size_min 0.22
_refine_diff_density_max 1.063
_refine_diff_density_min -0.675
_refine_diff_density_rms 0.119
_refine_ls_extinction_method none
_refine_ls_goodness_of_fit_ref 0.826
_refine_ls_hydrogen_treatment mixed
_refine_ls_matrix_type full
_refine_ls_number_parameters 415
_refine_ls_number_reflns 7829
_refine_ls_number_restraints 36
_refine_ls_restrained_S_all 0.833
_refine_ls_R_factor_all 0.1892
_refine_ls_R_factor_gt 0.0613
_refine_ls_shift/su_max 0.001
_refine_ls_shift/su_mean 0.000
_refine_ls_structure_factor_coef Fsqd
_refine_ls_weighting_details 'calc w=1/[\s^2^(Fo^2^)+(0.0558P)^2^+0.0000P] where P=(Fo^2^+2Fc^2^)/3'
_refine_ls_weighting_scheme calc
_refine_ls_wR_factor_gt 0.1241
_refine_ls_wR_factor_ref 0.1589
_reflns_number_gt 2867
_reflns_number_total 7829
_reflns_threshold_expression >2sigma(I)
_cod_data_source_file b209437c.txt
_cod_data_source_block ifn308m
_cod_depositor_comments
;
The following automatic conversions were performed:
'_symmetry_cell_setting' value 'Monoclinic' changed to 'monoclinic'
according to '/home/saulius/struct/CIF-dictionaries/cif_core.dic'
dictionary named 'cif_core.dic' version 2.4.1 from 2010-06-29.

Automatic conversion script
Id: cif_fix_enum 1527 2010-12-29 10:47:43Z saulius 
;
_cod_original_cell_volume 3250.9(10)
_cod_original_sg_symbol_H-M P2(1)/c
_cod_database_code 7012271

loop_
_symmetry_equiv_pos_as_xyz
'x, y, z'
'-x, y+1/2, -z+1/2'
'-x, -y, -z'
'x, -y-1/2, z-1/2'

loop_
_atom_site_label
_atom_site_type_symbol
_atom_site_fract_x
_atom_site_fract_y
_atom_site_fract_z
_atom_site_U_iso_or_equiv
_atom_site_adp_type
_atom_site_occupancy
_atom_site_symmetry_multiplicity
_atom_site_calc_flag
_atom_site_refinement_flags
_atom_site_disorder_assembly
_atom_site_disorder_group
Ni1 Ni 0.79781(7) 0.26178(5) 0.48421(4) 0.0269(2) Uani 1 1 d . . .
Ni2 Ni 0.56609(7) 0.14473(5) 0.52688(5) 0.0272(2) Uani 1 1 d . . .
P1 P 0.09688(16) 0.04359(12) 0.28081(11) 0.0364(5) Uani 1 1 d D . .
O1 O 0.6250(3) 0.2406(2) 0.4709(2) 0.0256(10) Uani 1 1 d . . .
O2 O 0.8544(3) 0.2511(3) 0.6073(2) 0.0317(11) Uani 1 1 d . . .
O3 O 0.9814(3) 0.2607(3) 0.5356(2) 0.0313(10) Uani 1 1 d . . .
O4 O 0.8190(3) 0.1347(3) 0.4791(2) 0.0327(11) Uani 1 1 d . . .
O5 O 0.6584(4) 0.0591(2) 0.4789(2) 0.0291(10) Uani 1 1 d . . .
O6 O 0.5046(4) 0.0465(3) 0.5886(2) 0.0326(11) Uani 1 1 d . . .
H5A H 0.4805 -0.0045 0.5624 0.039 Uiso 1 1 calc R . .
O7 O 0.7002(3) 0.1470(2) 0.6268(2) 0.0298(10) Uani 1 1 d . . .
H5B H 0.6997 0.1112 0.6658 0.036 Uiso 1 1 d R . .
H5C H 0.7591 0.1837 0.6312 0.036 Uiso 1 1 d R . .
N1 N 0.7767(4) 0.3934(3) 0.4840(3) 0.0283(13) Uani 1 1 d . . .
N2 N 0.8040(4) 0.2754(3) 0.3682(3) 0.0338(14) Uani 1 1 d . . .
N3 N 0.4140(4) 0.1326(3) 0.4391(3) 0.0303(13) Uani 1 1 d . . .
H40A H 0.4011 0.0760 0.4297 0.036 Uiso 1 1 calc R . .
N4 N 0.4621(4) 0.2262(3) 0.5680(3) 0.0275(12) Uani 1 1 d . . .
F1 F 0.1707(14) 0.0132(9) 0.3626(7) 0.074(3) Uiso 0.326(6) 1 d PDU A 1
F1' F 0.0767(7) 0.0259(4) 0.3646(4) 0.071(2) Uiso 0.674(6) 1 d PDU A 2
F2 F 0.2281(9) 0.0285(8) 0.2646(9) 0.055(3) Uiso 0.326(6) 1 d PDU A 1
F2' F 0.2298(5) 0.0169(4) 0.3138(4) 0.0583(19) Uiso 0.674(6) 1 d PDU A 2
F3 F 0.0593(14) 0.0719(9) 0.1910(6) 0.061(3) Uiso 0.326(6) 1 d PDU A 1
F3' F 0.1182(7) 0.0598(4) 0.1982(4) 0.062(2) Uiso 0.674(6) 1 d PDU A 2
F4 F -0.0307(10) 0.0545(9) 0.2876(9) 0.059(3) Uiso 0.326(6) 1 d PDU A 1
F4' F -0.0352(5) 0.0718(4) 0.2481(4) 0.0586(19) Uiso 0.674(6) 1 d PDU A 2
F5 F 0.0665(4) -0.0497(2) 0.2563(3) 0.0712(14) Uani 1 1 d . A .
F6 F 0.1321(4) 0.1368(2) 0.3041(2) 0.0604(13) Uani 1 1 d . A .
C1 C 0.2883(6) 0.4636(4) 0.2931(4) 0.049(2) Uani 1 1 d . . .
H1A H 0.3120 0.5211 0.3068 0.073 Uiso 1 1 calc R . .
H1B H 0.2121 0.4530 0.3044 0.073 Uiso 1 1 calc R . .
H1C H 0.2825 0.4547 0.2375 0.073 Uiso 1 1 calc R . .
C2 C 0.3782(6) 0.4048(4) 0.3402(4) 0.0339(17) Uani 1 1 d . . .
C3 C 0.3643(6) 0.3188(4) 0.3316(4) 0.0367(17) Uani 1 1 d . . .
H3A H 0.2982 0.2976 0.2948 0.044 Uiso 1 1 calc R . .
C4 C 0.4448(5) 0.2632(4) 0.3756(3) 0.0278(15) Uani 1 1 d . . .
C5 C 0.5441(5) 0.2939(4) 0.4293(4) 0.0286(15) Uani 1 1 d . . .
C6 C 0.5582(5) 0.3805(4) 0.4394(4) 0.0289(15) Uani 1 1 d . . .
C7 C 0.4764(5) 0.4327(4) 0.3945(4) 0.0317(16) Uani 1 1 d . . .
H7B H 0.4877 0.4910 0.4010 0.038 Uiso 1 1 calc R . .
C8 C 0.6601(5) 0.4131(4) 0.4985(4) 0.0321(16) Uani 1 1 d . . .
H8A H 0.6571 0.3904 0.5500 0.039 Uiso 1 1 calc R . .
H8B H 0.6525 0.4743 0.5011 0.039 Uiso 1 1 calc R . .
C9 C 0.8670(5) 0.4323(4) 0.5473(4) 0.0338(16) Uani 1 1 d . . .
H9A H 0.9449 0.4136 0.5421 0.041 Uiso 1 1 calc R . .
H9B H 0.8565 0.4112 0.5977 0.041 Uiso 1 1 calc R . .
C10 C 0.8672(6) 0.5285(4) 0.5502(4) 0.0405(18) Uani 1 1 d . . .
H10A H 0.9297 0.5475 0.5940 0.061 Uiso 1 1 calc R . .
H10B H 0.7915 0.5482 0.5571 0.061 Uiso 1 1 calc R . .
H10C H 0.8804 0.5506 0.5015 0.061 Uiso 1 1 calc R . .
C11 C 0.7877(6) 0.4224(4) 0.4056(4) 0.0349(17) Uani 1 1 d . . .
H11A H 0.7388 0.4726 0.3906 0.042 Uiso 1 1 calc R . .
H11B H 0.8700 0.4379 0.4087 0.042 Uiso 1 1 calc R . .
C13 C 0.7421(6) 0.2107(4) 0.3148(4) 0.047(2) Uani 1 1 d . . .
H13A H 0.7496 0.2224 0.2618 0.070 Uiso 1 1 calc R . .
H13B H 0.6592 0.2105 0.3156 0.070 Uiso 1 1 calc R . .
H13C H 0.7765 0.1563 0.3315 0.070 Uiso 1 1 calc R . .
C12 C 0.7508(6) 0.3574(4) 0.3443(4) 0.0364(17) Uani 1 1 d . . .
H12A H 0.6645 0.3519 0.3320 0.044 Uiso 1 1 calc R . .
H12B H 0.7730 0.3754 0.2964 0.044 Uiso 1 1 calc R . .
C14 C 0.9276(6) 0.2743(4) 0.3628(4) 0.0399(18) Uani 1 1 d . . .
H14A H 0.9307 0.2807 0.3083 0.060 Uiso 1 1 calc R . .
H14B H 0.9636 0.2214 0.3830 0.060 Uiso 1 1 calc R . .
H14C H 0.9701 0.3202 0.3936 0.060 Uiso 1 1 calc R . .
C15 C 0.4272(6) 0.1709(4) 0.3661(4) 0.0324(16) Uani 1 1 d . . .
H15A H 0.3564 0.1596 0.3242 0.039 Uiso 1 1 calc R . .
H15B H 0.4951 0.1458 0.3507 0.039 Uiso 1 1 calc R . .
C16 C 0.3125(5) 0.1658(4) 0.4657(4) 0.0337(17) Uani 1 1 d . . .
H16A H 0.2703 0.1191 0.4831 0.040 Uiso 1 1 calc R . .
H16B H 0.2580 0.1933 0.4214 0.040 Uiso 1 1 calc R . .
C17 C 0.3487(5) 0.2266(4) 0.5310(3) 0.0265(15) Uani 1 1 d . . .
C18 C 0.2676(6) 0.2771(4) 0.5536(4) 0.0361(17) Uani 1 1 d . . .
H18A H 0.1873 0.2751 0.5268 0.043 Uiso 1 1 calc R . .
C19 C 0.3053(6) 0.3303(4) 0.6154(4) 0.0402(18) Uani 1 1 d . . .
H19A H 0.2509 0.3647 0.6325 0.048 Uiso 1 1 calc R . .
C20 C 0.4226(6) 0.3332(4) 0.6524(4) 0.0369(17) Uani 1 1 d . . .
H20A H 0.4508 0.3710 0.6940 0.044 Uiso 1 1 calc R . .
C21 C 0.4979(6) 0.2799(4) 0.6277(4) 0.0358(17) Uani 1 1 d . . .
H21A H 0.5786 0.2809 0.6537 0.043 Uiso 1 1 calc R . .
C22 C 0.9607(5) 0.2427(4) 0.6009(4) 0.0309(16) Uani 1 1 d . . .
C23 C 1.0535(5) 0.2151(4) 0.6678(4) 0.0368(17) Uani 1 1 d . . .
H23A H 1.0960 0.2636 0.6938 0.055 Uiso 1 1 calc R . .
H23B H 1.1078 0.1785 0.6495 0.055 Uiso 1 1 calc R . .
H23C H 1.0184 0.1848 0.7046 0.055 Uiso 1 1 calc R . .
C24 C 0.7632(6) 0.0697(4) 0.4674(4) 0.0309(16) Uani 1 1 d . . .
C25 C 0.8196(6) -0.0033(4) 0.4367(4) 0.048(2) Uani 1 1 d . . .
H25A H 0.8971 0.0129 0.4305 0.072 Uiso 1 1 calc R . .
H25B H 0.7705 -0.0205 0.3862 0.072 Uiso 1 1 calc R . .
H25C H 0.8276 -0.0497 0.4735 0.072 Uiso 1 1 calc R . .
C26 C 0.4987(6) 0.0554(4) 0.6687(4) 0.047(2) Uani 1 1 d . . .
H26A H 0.4684 0.0040 0.6862 0.071 Uiso 1 1 calc R . .
H26B H 0.4465 0.1017 0.6732 0.071 Uiso 1 1 calc R . .
H26C H 0.5771 0.0667 0.7012 0.071 Uiso 1 1 calc R . .

loop_
_atom_site_aniso_label
_atom_site_aniso_U_11
_atom_site_aniso_U_22
_atom_site_aniso_U_33
_atom_site_aniso_U_23
_atom_site_aniso_U_13
_atom_site_aniso_U_12
Ni1 0.0197(4) 0.0311(5) 0.0306(5) 0.0024(4) 0.0071(4) -0.0023(4)
Ni2 0.0227(5) 0.0288(5) 0.0311(5) -0.0009(4) 0.0083(4) -0.0026(4)
P1 0.0325(11) 0.0353(11) 0.0393(11) -0.0003(9) 0.0042(9) -0.0017(9)
O1 0.019(2) 0.028(2) 0.029(2) 0.007(2) 0.0032(19) 0.0025(19)
O2 0.022(2) 0.037(3) 0.036(3) -0.002(2) 0.007(2) -0.002(2)
O3 0.027(2) 0.035(3) 0.032(2) 0.001(2) 0.008(2) -0.002(2)
O4 0.024(3) 0.031(3) 0.042(3) -0.006(2) 0.004(2) -0.008(2)
O5 0.030(3) 0.026(3) 0.033(2) -0.004(2) 0.012(2) -0.007(2)
O6 0.043(3) 0.027(3) 0.031(2) -0.005(2) 0.014(2) -0.005(2)
O7 0.028(3) 0.034(3) 0.027(2) 0.001(2) 0.008(2) -0.009(2)
N1 0.026(3) 0.027(3) 0.033(3) 0.002(3) 0.010(3) -0.003(2)
N2 0.031(3) 0.039(4) 0.034(3) 0.003(3) 0.014(3) 0.000(3)
N3 0.029(3) 0.030(3) 0.032(3) -0.001(3) 0.008(3) -0.002(2)
N4 0.034(3) 0.023(3) 0.026(3) -0.006(2) 0.009(3) -0.008(2)
F5 0.068(3) 0.035(3) 0.108(4) -0.011(3) 0.015(3) -0.017(2)
F6 0.056(3) 0.033(2) 0.077(3) -0.018(2) -0.015(2) 0.006(2)
C1 0.045(5) 0.055(5) 0.047(5) 0.012(4) 0.013(4) 0.014(4)
C2 0.028(4) 0.043(5) 0.032(4) 0.006(3) 0.011(3) 0.008(3)
C3 0.022(4) 0.051(5) 0.036(4) 0.005(4) 0.005(3) 0.005(3)
C4 0.018(3) 0.046(4) 0.019(3) 0.003(3) 0.002(3) 0.002(3)
C5 0.016(3) 0.043(4) 0.029(4) 0.001(3) 0.010(3) 0.000(3)
C6 0.020(4) 0.030(4) 0.037(4) -0.001(3) 0.006(3) 0.001(3)
C7 0.028(4) 0.036(4) 0.034(4) 0.007(3) 0.012(3) 0.005(3)
C8 0.029(4) 0.033(4) 0.037(4) 0.001(3) 0.015(3) -0.001(3)
C9 0.028(4) 0.037(4) 0.036(4) 0.005(3) 0.006(3) -0.004(3)
C10 0.034(4) 0.033(4) 0.056(5) -0.002(4) 0.014(4) -0.007(3)
C11 0.031(4) 0.038(4) 0.040(4) 0.016(4) 0.017(3) 0.001(3)
C13 0.055(5) 0.053(5) 0.031(4) -0.008(4) 0.011(4) -0.018(4)
C12 0.029(4) 0.050(5) 0.034(4) 0.008(4) 0.013(3) -0.002(4)
C14 0.042(4) 0.041(4) 0.041(4) -0.002(4) 0.018(4) 0.003(4)
C15 0.028(4) 0.042(4) 0.028(4) -0.004(3) 0.008(3) -0.004(3)
C16 0.025(4) 0.040(4) 0.036(4) -0.004(3) 0.007(3) -0.012(3)
C17 0.026(4) 0.027(4) 0.029(4) 0.006(3) 0.014(3) -0.004(3)
C18 0.019(4) 0.047(5) 0.046(4) 0.005(4) 0.015(3) 0.006(3)
C19 0.040(5) 0.040(4) 0.044(4) -0.001(4) 0.018(4) 0.005(4)
C20 0.050(5) 0.026(4) 0.039(4) -0.003(3) 0.020(4) 0.002(3)
C21 0.035(4) 0.043(5) 0.031(4) 0.000(3) 0.010(3) 0.001(3)
C22 0.025(4) 0.027(4) 0.035(4) 0.001(3) -0.003(3) -0.012(3)
C23 0.027(4) 0.041(4) 0.040(4) 0.004(3) 0.004(3) 0.000(3)
C24 0.026(4) 0.041(4) 0.027(4) -0.007(3) 0.009(3) -0.001(3)
C25 0.047(5) 0.054(5) 0.049(5) -0.006(4) 0.024(4) -0.001(4)
C26 0.048(5) 0.051(5) 0.048(5) -0.007(4) 0.022(4) -0.018(4)

loop_
_atom_type_symbol
_atom_type_description
_atom_type_scat_dispersion_real
_atom_type_scat_dispersion_imag
_atom_type_scat_source
C C 0.0033 0.0016 'International Tables Vol C Tables 4.2.6.8 and 6.1.1.4'
H H 0.0000 0.0000 'International Tables Vol C Tables 4.2.6.8 and 6.1.1.4'
O O 0.0106 0.0060 'International Tables Vol C Tables 4.2.6.8 and 6.1.1.4'
N N 0.0061 0.0033 'International Tables Vol C Tables 4.2.6.8 and 6.1.1.4'
F F 0.0171 0.0103 'International Tables Vol C Tables 4.2.6.8 and 6.1.1.4'
Ni Ni 0.3393 1.1124 'International Tables Vol C Tables 4.2.6.8 and 6.1.1.4'
P P 0.1023 0.0942 'International Tables Vol C Tables 4.2.6.8 and 6.1.1.4'

loop_
_geom_angle_atom_site_label_1
_geom_angle_atom_site_label_2
_geom_angle_atom_site_label_3
_geom_angle
_geom_angle_site_symmetry_1
_geom_angle_site_symmetry_3
_geom_angle_publ_flag
O1 Ni1 O4 87.53(16) . . ?
O1 Ni1 N2 100.14(18) . . ?
O4 Ni1 N2 91.62(19) . . ?
O1 Ni1 O2 99.48(15) . . ?
O4 Ni1 O2 87.32(16) . . ?
N2 Ni1 O2 160.28(18) . . ?
O1 Ni1 N1 93.06(17) . . ?
O4 Ni1 N1 177.32(18) . . ?
N2 Ni1 N1 85.7(2) . . ?
O2 Ni1 N1 95.15(18) . . ?
O1 Ni1 O3 159.52(16) . . ?
O4 Ni1 O3 83.69(16) . . ?
N2 Ni1 O3 98.57(18) . . ?
O2 Ni1 O3 61.74(15) . . ?
N1 Ni1 O3 96.58(18) . . ?
O1 Ni1 C22 129.24(19) . . ?
O4 Ni1 C22 80.57(18) . . ?
N2 Ni1 C22 129.1(2) . . ?
O2 Ni1 C22 31.39(17) . . ?
N1 Ni1 C22 101.0(2) . . ?
O3 Ni1 C22 30.86(17) . . ?
O1 Ni1 Ni2 29.48(11) . . ?
O4 Ni1 Ni2 65.80(12) . . ?
N2 Ni1 Ni2 118.51(15) . . ?
O2 Ni1 Ni2 78.86(11) . . ?
N1 Ni1 Ni2 115.65(13) . . ?
O3 Ni1 Ni2 131.14(12) . . ?
C22 Ni1 Ni2 103.78(15) . . ?
O1 Ni2 N4 89.47(18) . . ?
O1 Ni2 O5 91.80(16) . . ?
N4 Ni2 O5 175.16(18) . . ?
O1 Ni2 O7 97.01(15) . . ?
N4 Ni2 O7 94.84(18) . . ?
O5 Ni2 O7 89.64(16) . . ?
O1 Ni2 N3 92.36(18) . . ?
N4 Ni2 N3 81.0(2) . . ?
O5 Ni2 N3 94.25(18) . . ?
O7 Ni2 N3 169.74(18) . . ?
O1 Ni2 O6 178.27(16) . . ?
N4 Ni2 O6 89.25(17) . . ?
O5 Ni2 O6 89.58(16) . . ?
O7 Ni2 O6 81.94(16) . . ?
N3 Ni2 O6 88.58(18) . . ?
O1 Ni2 Ni1 29.12(11) . . ?
N4 Ni2 Ni1 107.04(14) . . ?
O5 Ni2 Ni1 76.02(11) . . ?
O7 Ni2 Ni1 72.76(11) . . ?
N3 Ni2 Ni1 117.40(14) . . ?
O6 Ni2 Ni1 150.72(12) . . ?
F4 P1 F3' 115.6(6) . . ?
F4 P1 F1 107.2(8) . . ?
F3' P1 F1 137.1(7) . . ?
F4 P1 F5 88.2(5) . . ?
F3' P1 F5 88.7(3) . . ?
F1 P1 F5 89.7(5) . . ?
F4 P1 F1' 65.2(6) . . ?
F3' P1 F1' 179.0(4) . . ?
F1 P1 F1' 42.1(6) . . ?
F5 P1 F1' 90.6(3) . . ?
F4 P1 F6 94.1(5) . . ?
F3' P1 F6 89.7(3) . . ?
F1 P1 F6 90.2(5) . . ?
F5 P1 F6 177.6(3) . . ?
F1' P1 F6 90.9(3) . . ?
F4 P1 F4' 27.3(5) . . ?
F3' P1 F4' 88.6(4) . . ?
F1 P1 F4' 134.3(7) . . ?
F5 P1 F4' 91.9(3) . . ?
F1' P1 F4' 92.2(4) . . ?
F6 P1 F4' 89.8(3) . . ?
F4 P1 F2' 152.9(6) . . ?
F3' P1 F2' 91.3(4) . . ?
F1 P1 F2' 45.8(6) . . ?
F5 P1 F2' 89.0(3) . . ?
F1' P1 F2' 87.9(4) . . ?
F6 P1 F2' 89.3(3) . . ?
F4' P1 F2' 179.1(4) . . ?
F4 P1 F3 90.2(8) . . ?
F3' P1 F3 25.5(6) . . ?
F1 P1 F3 162.6(9) . . ?
F5 P1 F3 90.4(6) . . ?
F1' P1 F3 155.3(6) . . ?
F6 P1 F3 88.9(5) . . ?
F4' P1 F3 63.1(6) . . ?
F2' P1 F3 116.8(6) . . ?
F4 P1 F2 174.3(7) . . ?
F3' P1 F2 59.8(5) . . ?
F1 P1 F2 77.4(7) . . ?
F5 P1 F2 88.4(5) . . ?
F1' P1 F2 119.5(6) . . ?
F6 P1 F2 89.3(5) . . ?
F4' P1 F2 148.3(6) . . ?
F2' P1 F2 31.5(5) . . ?
F3 P1 F2 85.3(7) . . ?
C5 O1 Ni1 120.8(3) . . ?
C5 O1 Ni2 117.6(3) . . ?
Ni1 O1 Ni2 121.40(19) . . ?
C22 O2 Ni1 89.5(4) . . ?
C22 O3 Ni1 89.6(4) . . ?
C24 O4 Ni1 141.9(4) . . ?
C24 O5 Ni2 125.9(4) . . ?
C26 O6 Ni2 121.9(4) . . ?
C9 N1 C8 107.6(5) . . ?
C9 N1 C11 111.2(5) . . ?
C8 N1 C11 112.4(5) . . ?
C9 N1 Ni1 110.9(4) . . ?
C8 N1 Ni1 108.9(4) . . ?
C11 N1 Ni1 106.0(4) . . ?
C13 N2 C12 109.6(5) . . ?
C13 N2 C14 106.9(5) . . ?
C12 N2 C14 110.4(5) . . ?
C13 N2 Ni1 115.3(4) . . ?
C12 N2 Ni1 105.2(4) . . ?
C14 N2 Ni1 109.3(4) . . ?
C15 N3 C16 113.0(5) . . ?
C15 N3 Ni2 111.2(4) . . ?
C16 N3 Ni2 110.1(4) . . ?
C17 N4 C21 117.8(5) . . ?
C17 N4 Ni2 116.2(4) . . ?
C21 N4 Ni2 126.0(4) . . ?
C7 C2 C3 116.9(6) . . ?
C7 C2 C1 122.4(6) . . ?
C3 C2 C1 120.7(6) . . ?
C4 C3 C2 121.9(6) . . ?
C3 C4 C5 119.5(6) . . ?
C3 C4 C15 120.9(6) . . ?
C5 C4 C15 119.6(5) . . ?
O1 C5 C4 120.2(6) . . ?
O1 C5 C6 120.6(6) . . ?
C4 C5 C6 119.2(6) . . ?
C7 C6 C5 118.9(6) . . ?
C7 C6 C8 121.7(6) . . ?
C5 C6 C8 119.3(6) . . ?
C6 C7 C2 123.6(6) . . ?
C6 C8 N1 115.2(5) . . ?
N1 C9 C10 116.3(5) . . ?
C12 C11 N1 112.3(5) . . ?
N2 C12 C11 112.8(5) . . ?
N3 C15 C4 110.9(5) . . ?
N3 C16 C17 112.3(5) . . ?
N4 C17 C18 122.6(6) . . ?
N4 C17 C16 116.1(5) . . ?
C18 C17 C16 121.3(6) . . ?
C19 C18 C17 118.8(6) . . ?
C18 C19 C20 119.6(6) . . ?
C21 C20 C19 118.3(6) . . ?
N4 C21 C20 122.9(6) . . ?
O3 C22 O2 117.2(6) . . ?
O3 C22 C23 122.1(6) . . ?
O2 C22 C23 120.6(6) . . ?
O3 C22 Ni1 59.5(3) . . ?
O2 C22 Ni1 59.1(3) . . ?
C23 C22 Ni1 169.6(5) . . ?
O4 C24 O5 124.9(6) . . ?
O4 C24 C25 117.3(6) . . ?
O5 C24 C25 117.7(6) . . ?

loop_
_geom_bond_atom_site_label_1
_geom_bond_atom_site_label_2
_geom_bond_distance
_geom_bond_site_symmetry_2
_geom_bond_publ_flag
Ni1 O1 2.019(4) . ?
Ni1 O4 2.065(4) . ?
Ni1 N2 2.082(5) . ?
Ni1 O2 2.125(4) . ?
Ni1 N1 2.131(5) . ?
Ni1 O3 2.134(4) . ?
Ni1 C22 2.476(6) . ?
Ni1 Ni2 3.5419(12) . ?
Ni2 O1 2.042(4) . ?
Ni2 N4 2.042(5) . ?
Ni2 O5 2.060(4) . ?
Ni2 O7 2.067(4) . ?
Ni2 N3 2.078(5) . ?
Ni2 O6 2.143(4) . ?
P1 F4 1.545(10) . ?
P1 F3' 1.562(6) . ?
P1 F1 1.575(11) . ?
P1 F5 1.579(4) . ?
P1 F1' 1.583(6) . ?
P1 F6 1.584(4) . ?
P1 F4' 1.589(6) . ?
P1 F2' 1.592(6) . ?
P1 F3 1.608(11) . ?
P1 F2 1.655(10) . ?
O1 C5 1.360(7) . ?
O2 C22 1.290(7) . ?
O3 C22 1.270(7) . ?
O4 C24 1.225(7) . ?
O5 C24 1.309(7) . ?
O6 C26 1.443(7) . ?
N1 C9 1.485(7) . ?
N1 C8 1.490(7) . ?
N1 C11 1.498(7) . ?
N2 C13 1.475(8) . ?
N2 C12 1.477(8) . ?
N2 C14 1.480(7) . ?
N3 C15 1.471(7) . ?
N3 C16 1.485(7) . ?
N4 C17 1.338(7) . ?
N4 C21 1.350(8) . ?
C1 C2 1.511(8) . ?
C2 C7 1.387(8) . ?
C2 C3 1.397(9) . ?
C3 C4 1.397(8) . ?
C4 C5 1.406(8) . ?
C4 C15 1.503(8) . ?
C5 C6 1.409(8) . ?
C6 C7 1.377(8) . ?
C6 C8 1.483(8) . ?
C9 C10 1.547(8) . ?
C11 C12 1.493(8) . ?
C16 C17 1.495(8) . ?
C17 C18 1.383(8) . ?
C18 C19 1.375(9) . ?
C19 C20 1.380(9) . ?
C20 C21 1.379(8) . ?
C22 C23 1.472(8) . ?
C24 C25 1.513(9) . ?

loop_
_geom_torsion_atom_site_label_1
_geom_torsion_atom_site_label_2
_geom_torsion_atom_site_label_3
_geom_torsion_atom_site_label_4
_geom_torsion
_geom_torsion_site_symmetry_1
_geom_torsion_site_symmetry_2
_geom_torsion_site_symmetry_3
_geom_torsion_site_symmetry_4
_geom_torsion_publ_flag
O4 Ni1 Ni2 O1 -134.3(3) . . . . ?
N2 Ni1 Ni2 O1 -56.4(3) . . . . ?
O2 Ni1 Ni2 O1 133.6(3) . . . . ?
N1 Ni1 Ni2 O1 43.2(3) . . . . ?
O3 Ni1 Ni2 O1 169.2(3) . . . . ?
C22 Ni1 Ni2 O1 152.8(3) . . . . ?
O1 Ni1 Ni2 N4 -55.2(3) . . . . ?
O4 Ni1 Ni2 N4 170.45(19) . . . . ?
N2 Ni1 Ni2 N4 -111.6(2) . . . . ?
O2 Ni1 Ni2 N4 78.37(18) . . . . ?
N1 Ni1 Ni2 N4 -12.0(2) . . . . ?
O3 Ni1 Ni2 N4 114.0(2) . . . . ?
C22 Ni1 Ni2 N4 97.6(2) . . . . ?
O1 Ni1 Ni2 O5 120.9(3) . . . . ?
O4 Ni1 Ni2 O5 -13.44(17) . . . . ?
N2 Ni1 Ni2 O5 64.5(2) . . . . ?
O2 Ni1 Ni2 O5 -105.52(16) . . . . ?
N1 Ni1 Ni2 O5 164.09(19) . . . . ?
O3 Ni1 Ni2 O5 -69.89(19) . . . . ?
C22 Ni1 Ni2 O5 -86.3(2) . . . . ?
O1 Ni1 Ni2 O7 -145.1(3) . . . . ?
O4 Ni1 Ni2 O7 80.60(17) . . . . ?
N2 Ni1 Ni2 O7 158.5(2) . . . . ?
O2 Ni1 Ni2 O7 -11.48(16) . . . . ?
N1 Ni1 Ni2 O7 -101.87(19) . . . . ?
O3 Ni1 Ni2 O7 24.15(19) . . . . ?
C22 Ni1 Ni2 O7 7.8(2) . . . . ?
O1 Ni1 Ni2 N3 33.4(3) . . . . ?
O4 Ni1 Ni2 N3 -101.0(2) . . . . ?
N2 Ni1 Ni2 N3 -23.0(2) . . . . ?
O2 Ni1 Ni2 N3 166.9(2) . . . . ?
N1 Ni1 Ni2 N3 76.5(2) . . . . ?
O3 Ni1 Ni2 N3 -157.4(2) . . . . ?
C22 Ni1 Ni2 N3 -173.8(2) . . . . ?
O1 Ni1 Ni2 O6 -176.5(3) . . . . ?
O4 Ni1 Ni2 O6 49.2(3) . . . . ?
N2 Ni1 Ni2 O6 127.1(3) . . . . ?
O2 Ni1 Ni2 O6 -42.9(3) . . . . ?
N1 Ni1 Ni2 O6 -133.3(3) . . . . ?
O3 Ni1 Ni2 O6 -7.2(3) . . . . ?
C22 Ni1 Ni2 O6 -23.6(3) . . . . ?
O4 Ni1 O1 C5 -144.6(4) . . . . ?
N2 Ni1 O1 C5 -53.4(4) . . . . ?
O2 Ni1 O1 C5 128.5(4) . . . . ?
N1 Ni1 O1 C5 32.8(4) . . . . ?
O3 Ni1 O1 C5 150.9(5) . . . . ?
C22 Ni1 O1 C5 139.7(4) . . . . ?
Ni2 Ni1 O1 C5 174.6(5) . . . . ?
O4 Ni1 O1 Ni2 40.8(2) . . . . ?
N2 Ni1 O1 Ni2 132.0(2) . . . . ?
O2 Ni1 O1 Ni2 -46.1(2) . . . . ?
N1 Ni1 O1 Ni2 -141.8(2) . . . . ?
O3 Ni1 O1 Ni2 -23.7(6) . . . . ?
C22 Ni1 O1 Ni2 -34.9(3) . . . . ?
N4 Ni2 O1 C5 -46.5(4) . . . . ?
O5 Ni2 O1 C5 128.8(4) . . . . ?
O7 Ni2 O1 C5 -141.4(4) . . . . ?
N3 Ni2 O1 C5 34.5(4) . . . . ?
O6 Ni2 O1 C5 -88(5) . . . . ?
Ni1 Ni2 O1 C5 -174.8(5) . . . . ?
N4 Ni2 O1 Ni1 128.3(2) . . . . ?
O5 Ni2 O1 Ni1 -56.4(2) . . . . ?
O7 Ni2 O1 Ni1 33.4(2) . . . . ?
N3 Ni2 O1 Ni1 -150.8(2) . . . . ?
O6 Ni2 O1 Ni1 86(5) . . . . ?
O1 Ni1 O2 C22 163.3(3) . . . . ?
O4 Ni1 O2 C22 76.2(4) . . . . ?
N2 Ni1 O2 C22 -11.1(7) . . . . ?
N1 Ni1 O2 C22 -102.8(4) . . . . ?
O3 Ni1 O2 C22 -8.1(3) . . . . ?
Ni2 Ni1 O2 C22 142.1(3) . . . . ?
O1 Ni1 O3 C22 -17.0(7) . . . . ?
O4 Ni1 O3 C22 -82.2(4) . . . . ?
N2 Ni1 O3 C22 -172.9(4) . . . . ?
O2 Ni1 O3 C22 8.2(3) . . . . ?
N1 Ni1 O3 C22 100.5(4) . . . . ?
Ni2 Ni1 O3 C22 -32.3(4) . . . . ?
O1 Ni1 O4 C24 5.8(7) . . . . ?
N2 Ni1 O4 C24 -94.3(7) . . . . ?
O2 Ni1 O4 C24 105.4(7) . . . . ?
N1 Ni1 O4 C24 -97(4) . . . . ?
O3 Ni1 O4 C24 167.3(7) . . . . ?
C22 Ni1 O4 C24 136.3(7) . . . . ?
Ni2 Ni1 O4 C24 26.4(7) . . . . ?
O1 Ni2 O5 C24 38.3(5) . . . . ?
N4 Ni2 O5 C24 143(2) . . . . ?
O7 Ni2 O5 C24 -58.7(5) . . . . ?
N3 Ni2 O5 C24 130.8(5) . . . . ?
O6 Ni2 O5 C24 -140.6(5) . . . . ?
Ni1 Ni2 O5 C24 13.6(4) . . . . ?
O1 Ni2 O6 C26 -5(6) . . . . ?
N4 Ni2 O6 C26 -46.8(5) . . . . ?
O5 Ni2 O6 C26 137.9(5) . . . . ?
O7 Ni2 O6 C26 48.2(4) . . . . ?
N3 Ni2 O6 C26 -127.8(5) . . . . ?
Ni1 Ni2 O6 C26 78.4(5) . . . . ?
O1 Ni1 N1 C9 134.9(4) . . . . ?
O4 Ni1 N1 C9 -122(4) . . . . ?
N2 Ni1 N1 C9 -125.2(4) . . . . ?
O2 Ni1 N1 C9 35.0(4) . . . . ?
O3 Ni1 N1 C9 -27.0(4) . . . . ?
C22 Ni1 N1 C9 3.9(4) . . . . ?
Ni2 Ni1 N1 C9 115.1(3) . . . . ?
O1 Ni1 N1 C8 16.7(4) . . . . ?
O4 Ni1 N1 C8 119(4) . . . . ?
N2 Ni1 N1 C8 116.6(4) . . . . ?
O2 Ni1 N1 C8 -83.1(4) . . . . ?
O3 Ni1 N1 C8 -145.2(4) . . . . ?
C22 Ni1 N1 C8 -114.3(4) . . . . ?
Ni2 Ni1 N1 C8 -3.0(4) . . . . ?
O1 Ni1 N1 C11 -104.4(4) . . . . ?
O4 Ni1 N1 C11 -2(4) . . . . ?
N2 Ni1 N1 C11 -4.4(4) . . . . ?
O2 Ni1 N1 C11 155.8(4) . . . . ?
O3 Ni1 N1 C11 93.7(4) . . . . ?
C22 Ni1 N1 C11 124.6(4) . . . . ?
Ni2 Ni1 N1 C11 -124.1(3) . . . . ?
O1 Ni1 N2 C13 -47.8(5) . . . . ?
O4 Ni1 N2 C13 39.9(5) . . . . ?
O2 Ni1 N2 C13 126.5(6) . . . . ?
N1 Ni1 N2 C13 -140.2(5) . . . . ?
O3 Ni1 N2 C13 123.8(4) . . . . ?
C22 Ni1 N2 C13 119.1(5) . . . . ?
Ni2 Ni1 N2 C13 -23.2(5) . . . . ?
O1 Ni1 N2 C12 73.1(4) . . . . ?
O4 Ni1 N2 C12 160.9(4) . . . . ?
O2 Ni1 N2 C12 -112.5(6) . . . . ?
N1 Ni1 N2 C12 -19.2(4) . . . . ?
O3 Ni1 N2 C12 -115.2(4) . . . . ?
C22 Ni1 N2 C12 -119.9(4) . . . . ?
Ni2 Ni1 N2 C12 97.8(4) . . . . ?
O1 Ni1 N2 C14 -168.3(4) . . . . ?
O4 Ni1 N2 C14 -80.6(4) . . . . ?
O2 Ni1 N2 C14 6.0(8) . . . . ?
N1 Ni1 N2 C14 99.3(4) . . . . ?
O3 Ni1 N2 C14 3.3(4) . . . . ?
C22 Ni1 N2 C14 -1.4(5) . . . . ?
Ni2 Ni1 N2 C14 -143.7(4) . . . . ?
O1 Ni2 N3 C15 19.9(4) . . . . ?
N4 Ni2 N3 C15 108.9(4) . . . . ?
O5 Ni2 N3 C15 -72.1(4) . . . . ?
O7 Ni2 N3 C15 175.8(9) . . . . ?
O6 Ni2 N3 C15 -161.6(4) . . . . ?
Ni1 Ni2 N3 C15 4.3(4) . . . . ?
O1 Ni2 N3 C16 -106.1(4) . . . . ?
N4 Ni2 N3 C16 -17.1(4) . . . . ?
O5 Ni2 N3 C16 161.9(4) . . . . ?
O7 Ni2 N3 C16 49.8(12) . . . . ?
O6 Ni2 N3 C16 72.4(4) . . . . ?
Ni1 Ni2 N3 C16 -121.7(4) . . . . ?
O1 Ni2 N4 C17 101.5(4) . . . . ?
O5 Ni2 N4 C17 -4(2) . . . . ?
O7 Ni2 N4 C17 -161.5(4) . . . . ?
N3 Ni2 N4 C17 9.0(4) . . . . ?
O6 Ni2 N4 C17 -79.7(4) . . . . ?
Ni1 Ni2 N4 C17 125.0(4) . . . . ?
O1 Ni2 N4 C21 -77.3(5) . . . . ?
O5 Ni2 N4 C21 177.5(19) . . . . ?
O7 Ni2 N4 C21 19.7(5) . . . . ?
N3 Ni2 N4 C21 -169.8(5) . . . . ?
O6 Ni2 N4 C21 101.5(5) . . . . ?
Ni1 Ni2 N4 C21 -53.8(5) . . . . ?
C7 C2 C3 C4 0.3(9) . . . . ?
C1 C2 C3 C4 -178.7(6) . . . . ?
C2 C3 C4 C5 -1.1(9) . . . . ?
C2 C3 C4 C15 179.2(6) . . . . ?
Ni1 O1 C5 C4 135.6(5) . . . . ?
Ni2 O1 C5 C4 -49.6(6) . . . . ?
Ni1 O1 C5 C6 -44.6(7) . . . . ?
Ni2 O1 C5 C6 130.2(5) . . . . ?
C3 C4 C5 O1 -178.1(5) . . . . ?
C15 C4 C5 O1 1.6(8) . . . . ?
C3 C4 C5 C6 2.1(9) . . . . ?
C15 C4 C5 C6 -178.2(6) . . . . ?
O1 C5 C6 C7 178.0(5) . . . . ?
C4 C5 C6 C7 -2.2(9) . . . . ?
O1 C5 C6 C8 -2.5(9) . . . . ?
C4 C5 C6 C8 177.3(5) . . . . ?
C5 C6 C7 C2 1.4(9) . . . . ?
C8 C6 C7 C2 -178.1(6) . . . . ?
C3 C2 C7 C6 -0.4(9) . . . . ?
C1 C2 C7 C6 178.5(6) . . . . ?
C7 C6 C8 N1 -117.3(6) . . . . ?
C5 C6 C8 N1 63.2(8) . . . . ?
C9 N1 C8 C6 178.6(5) . . . . ?
C11 N1 C8 C6 55.9(7) . . . . ?
Ni1 N1 C8 C6 -61.2(6) . . . . ?
C8 N1 C9 C10 -65.2(6) . . . . ?
C11 N1 C9 C10 58.3(7) . . . . ?
Ni1 N1 C9 C10 175.9(4) . . . . ?
C9 N1 C11 C12 148.6(5) . . . . ?
C8 N1 C11 C12 -90.7(6) . . . . ?
Ni1 N1 C11 C12 28.1(6) . . . . ?
C13 N2 C12 C11 165.7(5) . . . . ?
C14 N2 C12 C11 -76.7(6) . . . . ?
Ni1 N2 C12 C11 41.1(6) . . . . ?
N1 C11 C12 N2 -48.5(7) . . . . ?
C16 N3 C15 C4 60.0(6) . . . . ?
Ni2 N3 C15 C4 -64.3(6) . . . . ?
C3 C4 C15 N3 -117.8(6) . . . . ?
C5 C4 C15 N3 62.5(7) . . . . ?
C15 N3 C16 C17 -102.5(6) . . . . ?
Ni2 N3 C16 C17 22.5(6) . . . . ?
C21 N4 C17 C18 -2.7(9) . . . . ?
Ni2 N4 C17 C18 178.5(5) . . . . ?
C21 N4 C17 C16 -179.5(5) . . . . ?
Ni2 N4 C17 C16 1.6(7) . . . . ?
N3 C16 C17 N4 -16.4(8) . . . . ?
N3 C16 C17 C18 166.7(6) . . . . ?
N4 C17 C18 C19 1.4(10) . . . . ?
C16 C17 C18 C19 178.2(6) . . . . ?
C17 C18 C19 C20 1.2(10) . . . . ?
C18 C19 C20 C21 -2.4(10) . . . . ?
C17 N4 C21 C20 1.3(9) . . . . ?
Ni2 N4 C21 C20 -179.9(5) . . . . ?
C19 C20 C21 N4 1.2(10) . . . . ?
Ni1 O3 C22 O2 -13.4(5) . . . . ?
Ni1 O3 C22 C23 167.9(5) . . . . ?
Ni1 O2 C22 O3 13.5(6) . . . . ?
Ni1 O2 C22 C23 -167.9(5) . . . . ?
O1 Ni1 C22 O3 172.4(3) . . . . ?
O4 Ni1 C22 O3 93.5(4) . . . . ?
N2 Ni1 C22 O3 9.1(5) . . . . ?
O2 Ni1 C22 O3 -166.1(6) . . . . ?
N1 Ni1 C22 O3 -84.3(4) . . . . ?
Ni2 Ni1 C22 O3 155.5(3) . . . . ?
O1 Ni1 C22 O2 -21.5(4) . . . . ?
O4 Ni1 C22 O2 -100.4(3) . . . . ?
N2 Ni1 C22 O2 175.2(3) . . . . ?
N1 Ni1 C22 O2 81.7(3) . . . . ?
O3 Ni1 C22 O2 166.1(6) . . . . ?
Ni2 Ni1 C22 O2 -38.4(3) . . . . ?
O1 Ni1 C22 C23 70(3) . . . . ?
O4 Ni1 C22 C23 -9(3) . . . . ?
N2 Ni1 C22 C23 -93(3) . . . . ?
O2 Ni1 C22 C23 92(3) . . . . ?
N1 Ni1 C22 C23 173(3) . . . . ?
O3 Ni1 C22 C23 -102(3) . . . . ?
Ni2 Ni1 C22 C23 53(3) . . . . ?
Ni1 O4 C24 O5 -25.7(11) . . . . ?
Ni1 O4 C24 C25 153.7(5) . . . . ?
Ni2 O5 C24 O4 -5.0(9) . . . . ?
Ni2 O5 C24 C25 175.7(4) . . . . ?
